data_4028319
loop_
_publ_author_name
'Changxia Yuan'
'Chih-Tsung Chang'
'Dionicio Siegel'

_publ_section_title
;
 Syntheses of (+)-Complanadine A and Lycodine Derivatives by
 Regioselective [2 + 2 + 2] Cycloadditions
;
_journal_name_full 'Journal of Organic Chemistry'
_journal_page_first 5647
_journal_page_last 5668
_journal_paper_doi 10.1021/jo400695c
_journal_volume 78
_journal_year 2013
_chemical_absolute_configuration syn
_chemical_formula_sum 'C21 H26 N2'
_chemical_formula_weight 306.44
_chemical_name_systematic
;
 ?
;
_space_group_IT_number 19
_symmetry_cell_setting orthorhombic
_symmetry_space_group_name_Hall 'P 2ac 2ab'
_symmetry_space_group_name_H-M 'P 21 21 21'
_atom_sites_solution_hydrogens geom
_atom_sites_solution_primary direct
_atom_sites_solution_secondary difmap
_audit_creation_method SHELXL-97
_cell_angle_alpha 90.00
_cell_angle_beta 90.00
_cell_angle_gamma 90.00
_cell_formula_units_Z 4
_cell_length_a 10.7126(11)
_cell_length_b 12.2124(12)
_cell_length_c 13.2930(13)
_cell_measurement_reflns_used 3027
_cell_measurement_temperature 100(2)
_cell_measurement_theta_max 25.0
_cell_measurement_theta_min 1.0
_cell_volume 1739.1(3)
_computing_cell_refinement 'CrystalClear (Rigaku Inc., 2008)'
_computing_data_collection 'CrystalClear (Rigaku Inc., 2008)'
_computing_data_reduction 'CrystalClear (Rigaku Inc., 2008)'
_computing_molecular_graphics 'XP SHELXTL/PC, Siemens Analytical'
_computing_structure_refinement 'XL SHELXTL/PC, Siemens Analytical'
_computing_structure_solution
;

SIR97 - Altomare A., Burla M.C., Camalli M., Cascarano G.L., Giacovazzo C., 
Guagliardi A., Moliterni A.G.G., Polidori G.,Spagna R.
;
_diffrn_ambient_temperature 100(2)
_diffrn_measured_fraction_theta_full 0.998
_diffrn_measured_fraction_theta_max 0.998
_diffrn_measurement_device_type 'Rigaku AFC12'
_diffrn_measurement_method \w-scans
_diffrn_radiation_monochromator graphite
_diffrn_radiation_source 'fine-focus sealed tube'
_diffrn_radiation_type MoK\a
_diffrn_radiation_wavelength 0.71073
_diffrn_reflns_av_R_equivalents 0.0641
_diffrn_reflns_av_sigmaI/netI 0.0522
_diffrn_reflns_limit_h_max 11
_diffrn_reflns_limit_h_min -13
_diffrn_reflns_limit_k_max 10
_diffrn_reflns_limit_k_min -15
_diffrn_reflns_limit_l_max 17
_diffrn_reflns_limit_l_min -17
_diffrn_reflns_number 13076
_diffrn_reflns_theta_full 27.48
_diffrn_reflns_theta_max 27.48
_diffrn_reflns_theta_min 3.06
_exptl_absorpt_coefficient_mu 0.068
_exptl_absorpt_correction_type none
_exptl_crystal_colour colorless
_exptl_crystal_density_diffrn 1.170
_exptl_crystal_description needle
_exptl_crystal_F_000 664
_exptl_crystal_size_max 0.27
_exptl_crystal_size_mid 0.08
_exptl_crystal_size_min 0.08
_refine_diff_density_max 0.169
_refine_diff_density_min -0.207
_refine_diff_density_rms 0.045
_refine_ls_abs_structure_details 'Flack H D (1983), Acta Cryst. A39, 876-881'
_refine_ls_extinction_method none
_refine_ls_goodness_of_fit_ref 1.139
_refine_ls_hydrogen_treatment constr
_refine_ls_matrix_type full
_refine_ls_number_parameters 208
_refine_ls_number_reflns 2263
_refine_ls_number_restraints 0
_refine_ls_restrained_S_all 1.139
_refine_ls_R_factor_all 0.0601
_refine_ls_R_factor_gt 0.0459
_refine_ls_shift/su_max 0.000
_refine_ls_shift/su_mean 0.000
_refine_ls_structure_factor_coef Fsqd
_refine_ls_weighting_details 'calc w=1/[\s^2^(Fo^2^)+(0.0528P)^2^] where P=(Fo^2^+2Fc^2^)/3'
_refine_ls_weighting_scheme calc
_refine_ls_wR_factor_gt 0.1007
_refine_ls_wR_factor_ref 0.1074
_reflns_number_gt 1868
_reflns_number_total 2263
_reflns_threshold_expression >2sigma(I)
_cod_data_source_file jo400695c_si_002.cif
_cod_data_source_block cxyiiifs
_cod_database_code 4028319

loop_
_symmetry_equiv_pos_as_xyz
'x, y, z'
'-x+1/2, -y, z+1/2'
'-x, y+1/2, -z+1/2'
'x+1/2, -y+1/2, -z'

loop_
_atom_site_label
_atom_site_type_symbol
_atom_site_fract_x
_atom_site_fract_y
_atom_site_fract_z
_atom_site_U_iso_or_equiv
_atom_site_adp_type
_atom_site_occupancy
_atom_site_symmetry_multiplicity
_atom_site_calc_flag
_atom_site_refinement_flags
N1 N 0.67030(18) 0.46305(14) 0.49852(13) 0.0227(4) Uani 1 1 d .
N2 N 0.7834(2) -0.05634(16) 0.26725(15) 0.0342(5) Uani 1 1 d .
C1 C 0.7435(2) 0.44645(18) 0.59138(16) 0.0257(5) Uani 1 1 d .
H1A H 0.7261 0.5071 0.6388 0.031 Uiso 1 1 calc R
H1B H 0.8336 0.4482 0.5749 0.031 Uiso 1 1 calc R
C2 C 0.7125(2) 0.33876(18) 0.64143(16) 0.0260(5) Uani 1 1 d .
H2A H 0.6239 0.3384 0.6624 0.031 Uiso 1 1 calc R
H2B H 0.7648 0.3293 0.7022 0.031 Uiso 1 1 calc R
C3 C 0.7364(2) 0.24526(18) 0.56858(16) 0.0246(5) Uani 1 1 d .
H3A H 0.7122 0.1749 0.6001 0.030 Uiso 1 1 calc R
H3B H 0.8263 0.2418 0.5518 0.030 Uiso 1 1 calc R
C4 C 0.6606(2) 0.26324(17) 0.47330(15) 0.0222(5) Uani 1 1 d .
H4A H 0.5723 0.2712 0.4964 0.027 Uiso 1 1 calc R
C5 C 0.6602(2) 0.16409(18) 0.40194(16) 0.0255(5) Uani 1 1 d .
H5A H 0.6194 0.1027 0.4393 0.031 Uiso 1 1 calc R
C6 C 0.5786(2) 0.18717(18) 0.30966(16) 0.0266(5) Uani 1 1 d .
H6A H 0.5879 0.1262 0.2612 0.032 Uiso 1 1 calc R
H6B H 0.4900 0.1896 0.3308 0.032 Uiso 1 1 calc R
C7 C 0.6115(2) 0.29479(18) 0.25699(16) 0.0253(5) Uani 1 1 d .
H7A H 0.6985 0.2892 0.2302 0.030 Uiso 1 1 calc R
C8 C 0.6059(2) 0.39015(18) 0.33141(16) 0.0249(5) Uani 1 1 d .
H8A H 0.5191 0.3983 0.3559 0.030 Uiso 1 1 calc R
H8B H 0.6289 0.4586 0.2960 0.030 Uiso 1 1 calc R
C9 C 0.6938(2) 0.37454(17) 0.42278(16) 0.0217(5) Uani 1 1 d .
C10 C 0.6975(2) 0.57340(18) 0.45941(17) 0.0280(5) Uani 1 1 d .
H10A H 0.6620 0.5801 0.3909 0.034 Uiso 1 1 calc R
H10B H 0.7891 0.5825 0.4540 0.034 Uiso 1 1 calc R
C11 C 0.6454(2) 0.66418(18) 0.52455(15) 0.0236(5) Uani 1 1 d .
C12 C 0.5373(2) 0.65021(19) 0.58108(16) 0.0259(5) Uani 1 1 d .
H12A H 0.4970 0.5809 0.5822 0.031 Uiso 1 1 calc R
C13 C 0.4880(2) 0.73664(18) 0.63583(17) 0.0289(5) Uani 1 1 d .
H13A H 0.4151 0.7259 0.6753 0.035 Uiso 1 1 calc R
C14 C 0.5445(2) 0.83855(19) 0.63322(17) 0.0289(5) Uani 1 1 d .
H14A H 0.5095 0.8982 0.6695 0.035 Uiso 1 1 calc R
C15 C 0.6522(2) 0.85292(19) 0.57747(17) 0.0314(6) Uani 1 1 d .
H15A H 0.6920 0.9224 0.5762 0.038 Uiso 1 1 calc R
C16 C 0.7024(2) 0.76626(18) 0.52341(17) 0.0279(5) Uani 1 1 d .
H16A H 0.7764 0.7769 0.4853 0.033 Uiso 1 1 calc R
C17 C 0.8256(2) 0.37782(17) 0.38818(16) 0.0237(5) Uani 1 1 d .
C18 C 0.9308(2) 0.38587(17) 0.36114(17) 0.0272(5) Uani 1 1 d .
H18 H 1.0162 0.3895 0.3377 0.033 Uiso 1 1 d R
C19 C 0.7915(2) 0.12374(18) 0.37251(18) 0.0282(5) Uani 1 1 d .
H19A H 0.8339 0.1811 0.3325 0.034 Uiso 1 1 calc R
H19B H 0.8411 0.1113 0.4343 0.034 Uiso 1 1 calc R
C20 C 0.7869(2) 0.02237(19) 0.31404(17) 0.0269(5) Uani 1 1 d .
C21 C 0.5228(2) 0.3148(2) 0.16921(18) 0.0333(6) Uani 1 1 d .
H21A H 0.5278 0.2534 0.1220 0.050 Uiso 1 1 calc R
H21B H 0.5463 0.3827 0.1347 0.050 Uiso 1 1 calc R
H21C H 0.4372 0.3212 0.1945 0.050 Uiso 1 1 calc R

loop_
_atom_site_aniso_label
_atom_site_aniso_U_11
_atom_site_aniso_U_22
_atom_site_aniso_U_33
_atom_site_aniso_U_23
_atom_site_aniso_U_13
_atom_site_aniso_U_12
N1 0.0295(11) 0.0213(9) 0.0172(8) -0.0013(7) 0.0011(8) 0.0012(8)
N2 0.0384(13) 0.0301(11) 0.0341(11) -0.0044(9) 0.0008(9) 0.0018(9)
C1 0.0289(14) 0.0283(12) 0.0200(11) -0.0020(9) -0.0012(9) 0.0027(10)
C2 0.0291(13) 0.0313(12) 0.0177(10) 0.0012(9) -0.0013(9) 0.0039(10)
C3 0.0272(13) 0.0263(11) 0.0203(11) 0.0024(8) 0.0014(10) -0.0002(9)
C4 0.0225(12) 0.0250(11) 0.0192(10) 0.0005(8) 0.0033(9) 0.0007(9)
C5 0.0251(13) 0.0255(11) 0.0258(11) 0.0000(9) 0.0006(9) -0.0026(10)
C6 0.0256(13) 0.0278(12) 0.0263(12) -0.0060(9) -0.0004(9) -0.0002(10)
C7 0.0250(13) 0.0306(12) 0.0203(11) -0.0025(9) -0.0009(9) 0.0003(10)
C8 0.0254(13) 0.0286(12) 0.0208(11) -0.0005(9) -0.0005(9) 0.0022(9)
C9 0.0244(12) 0.0241(11) 0.0166(10) -0.0002(8) 0.0002(9) 0.0003(9)
C10 0.0364(15) 0.0241(11) 0.0233(11) 0.0012(9) 0.0064(10) -0.0003(10)
C11 0.0280(13) 0.0244(11) 0.0185(10) 0.0010(8) -0.0027(9) 0.0031(9)
C12 0.0290(13) 0.0254(12) 0.0233(11) -0.0008(9) -0.0016(10) 0.0006(9)
C13 0.0322(14) 0.0320(13) 0.0225(12) 0.0002(9) 0.0001(10) 0.0027(10)
C14 0.0342(14) 0.0285(12) 0.0241(11) -0.0025(10) -0.0021(10) 0.0074(10)
C15 0.0426(16) 0.0249(12) 0.0268(11) -0.0012(9) -0.0024(11) -0.0012(10)
C16 0.0318(14) 0.0266(12) 0.0251(12) 0.0026(9) -0.0002(10) 0.0013(10)
C17 0.0313(14) 0.0223(11) 0.0176(10) -0.0009(8) -0.0011(9) 0.0010(9)
C18 0.0255(14) 0.0262(11) 0.0298(12) -0.0022(9) 0.0031(10) -0.0008(10)
C19 0.0324(14) 0.0246(11) 0.0277(12) -0.0027(9) -0.0006(10) 0.0001(10)
C20 0.0281(13) 0.0261(12) 0.0264(12) 0.0017(9) 0.0017(10) 0.0022(10)
C21 0.0331(15) 0.0417(14) 0.0250(12) -0.0036(10) -0.0058(10) -0.0003(11)

loop_
_atom_type_symbol
_atom_type_description
_atom_type_scat_dispersion_real
_atom_type_scat_dispersion_imag
_atom_type_scat_source
C C 0.0033 0.0016 'International Tables Vol C Tables 4.2.6.8 and 6.1.1.4'
H H 0.0000 0.0000 'International Tables Vol C Tables 4.2.6.8 and 6.1.1.4'
N N 0.0061 0.0033 'International Tables Vol C Tables 4.2.6.8 and 6.1.1.4'

loop_
_geom_angle_atom_site_label_1
_geom_angle_atom_site_label_2
_geom_angle_atom_site_label_3
_geom_angle
C10 N1 C1 108.40(18)
C10 N1 C9 112.92(15)
C1 N1 C9 111.93(16)
N1 C1 C2 111.81(19)
N1 C1 H1A 109.3
C2 C1 H1A 109.3
N1 C1 H1B 109.3
C2 C1 H1B 109.3
H1A C1 H1B 107.9
C1 C2 C3 109.69(17)
C1 C2 H2A 109.7
C3 C2 H2A 109.7
C1 C2 H2B 109.7
C3 C2 H2B 109.7
H2A C2 H2B 108.2
C2 C3 C4 109.45(18)
C2 C3 H3A 109.8
C4 C3 H3A 109.8
C2 C3 H3B 109.8
C4 C3 H3B 109.8
H3A C3 H3B 108.2
C3 C4 C5 113.68(17)
C3 C4 C9 111.31(18)
C5 C4 C9 114.95(16)
C3 C4 H4A 105.3
C5 C4 H4A 105.3
C9 C4 H4A 105.3
C6 C5 C4 110.52(18)
C6 C5 C19 112.11(18)
C4 C5 C19 113.93(18)
C6 C5 H5A 106.6
C4 C5 H5A 106.6
C19 C5 H5A 106.6
C7 C6 C5 113.12(19)
C7 C6 H6A 109.0
C5 C6 H6A 109.0
C7 C6 H6B 109.0
C5 C6 H6B 109.0
H6A C6 H6B 107.8
C21 C7 C8 110.41(19)
C21 C7 C6 110.1(2)
C8 C7 C6 110.43(17)
C21 C7 H7A 108.6
C8 C7 H7A 108.6
C6 C7 H7A 108.6
C7 C8 C9 112.95(18)
C7 C8 H8A 109.0
C9 C8 H8A 109.0
C7 C8 H8B 109.0
C9 C8 H8B 109.0
H8A C8 H8B 107.8
C17 C9 N1 110.40(18)
C17 C9 C8 109.38(17)
N1 C9 C8 109.62(17)
C17 C9 C4 111.97(18)
N1 C9 C4 107.55(16)
C8 C9 C4 107.86(18)
N1 C10 C11 113.29(18)
N1 C10 H10A 108.9
C11 C10 H10A 108.9
N1 C10 H10B 108.9
C11 C10 H10B 108.9
H10A C10 H10B 107.7
C16 C11 C12 118.8(2)
C16 C11 C10 119.3(2)
C12 C11 C10 121.7(2)
C13 C12 C11 120.5(2)
C13 C12 H12A 119.7
C11 C12 H12A 119.7
C14 C13 C12 120.3(2)
C14 C13 H13A 119.9
C12 C13 H13A 119.9
C15 C14 C13 119.5(2)
C15 C14 H14A 120.2
C13 C14 H14A 120.2
C14 C15 C16 120.3(2)
C14 C15 H15A 119.9
C16 C15 H15A 119.9
C15 C16 C11 120.6(2)
C15 C16 H16A 119.7
C11 C16 H16A 119.7
C18 C17 C9 176.8(2)
C17 C18 H18 177.6
C20 C19 C5 112.0(2)
C20 C19 H19A 109.2
C5 C19 H19A 109.2
C20 C19 H19B 109.2
C5 C19 H19B 109.2
H19A C19 H19B 107.9
N2 C20 C19 179.2(2)
C7 C21 H21A 109.5
C7 C21 H21B 109.5
H21A C21 H21B 109.5
C7 C21 H21C 109.5
H21A C21 H21C 109.5
H21B C21 H21C 109.5

loop_
_geom_bond_atom_site_label_1
_geom_bond_atom_site_label_2
_geom_bond_distance
N1 C10 1.473(3)
N1 C1 1.476(3)
N1 C9 1.498(3)
N2 C20 1.145(3)
C1 C2 1.511(3)
C1 H1A 0.9900
C1 H1B 0.9900
C2 C3 1.519(3)
C2 H2A 0.9900
C2 H2B 0.9900
C3 C4 1.520(3)
C3 H3A 0.9900
C3 H3B 0.9900
C4 C5 1.538(3)
C4 C9 1.557(3)
C4 H4A 1.0000
C5 C6 1.533(3)
C5 C19 1.541(3)
C5 H5A 1.0000
C6 C7 1.530(3)
C6 H6A 0.9900
C6 H6B 0.9900
C7 C21 1.525(3)
C7 C8 1.529(3)
C7 H7A 1.0000
C8 C9 1.549(3)
C8 H8A 0.9900
C8 H8B 0.9900
C9 C17 1.486(3)
C10 C11 1.513(3)
C10 H10A 0.9900
C10 H10B 0.9900
C11 C16 1.388(3)
C11 C12 1.391(3)
C12 C13 1.387(3)
C12 H12A 0.9500
C13 C14 1.384(3)
C13 H13A 0.9500
C14 C15 1.382(3)
C14 H14A 0.9500
C15 C16 1.388(3)
C15 H15A 0.9500
C16 H16A 0.9500
C17 C18 1.187(3)
C18 H18 0.9675
C19 C20 1.463(3)
C19 H19A 0.9900
C19 H19B 0.9900
C21 H21A 0.9800
C21 H21B 0.9800
C21 H21C 0.9800

loop_
_geom_torsion_atom_site_label_1
_geom_torsion_atom_site_label_2
_geom_torsion_atom_site_label_3
_geom_torsion_atom_site_label_4
_geom_torsion
C10 N1 C1 C2 175.06(18)
C9 N1 C1 C2 -59.7(2)
N1 C1 C2 C3 57.8(2)
C1 C2 C3 C4 -56.7(2)
C2 C3 C4 C5 -170.15(19)
C2 C3 C4 C9 58.1(2)
C3 C4 C5 C6 178.10(18)
C9 C4 C5 C6 -52.0(3)
C3 C4 C5 C19 -54.6(2)
C9 C4 C5 C19 75.3(2)
C4 C5 C6 C7 51.8(2)
C19 C5 C6 C7 -76.5(2)
C5 C6 C7 C21 -177.35(19)
C5 C6 C7 C8 -55.1(3)
C21 C7 C8 C9 179.79(19)
C6 C7 C8 C9 57.7(3)
C10 N1 C9 C17 58.0(2)
C1 N1 C9 C17 -64.7(2)
C10 N1 C9 C8 -62.6(2)
C1 N1 C9 C8 174.78(18)
C10 N1 C9 C4 -179.58(19)
C1 N1 C9 C4 57.8(2)
C7 C8 C9 C17 66.5(2)
C7 C8 C9 N1 -172.31(18)
C7 C8 C9 C4 -55.5(2)
C3 C4 C9 C17 63.8(2)
C5 C4 C9 C17 -67.3(2)
C3 C4 C9 N1 -57.6(2)
C5 C4 C9 N1 171.28(18)
C3 C4 C9 C8 -175.80(18)
C5 C4 C9 C8 53.1(2)
C1 N1 C10 C11 -69.4(2)
C9 N1 C10 C11 166.02(19)
N1 C10 C11 C16 153.8(2)
N1 C10 C11 C12 -30.2(3)
C16 C11 C12 C13 -0.4(3)
C10 C11 C12 C13 -176.5(2)
C11 C12 C13 C14 1.3(3)
C12 C13 C14 C15 -1.5(3)
C13 C14 C15 C16 0.9(3)
C14 C15 C16 C11 0.0(4)
C12 C11 C16 C15 -0.2(3)
C10 C11 C16 C15 176.0(2)
C6 C5 C19 C20 -60.0(2)
C4 C5 C19 C20 173.59(18)
